data_7038953
loop_
_publ_author_name
'Bera, Sachinath'
'Maity, Suvendu'
'Weyherm\"uller, Thomas'
'Ghosh, Prasanta'

_publ_section_title
;
 Radical non-radical states of the [Ru(PIQ)] core in complexes (PIQ =
 9,10-phenanthreneiminoquinone).
;
_journal_issue 19
_journal_name_full 'Dalton transactions (Cambridge, England : 2003)'
_journal_page_first 8236
_journal_page_last 8247
_journal_paper_doi 10.1039/c6dt00091f
_journal_volume 45
_journal_year 2016
_chemical_formula_sum 'C50 H38 Br3 Cl2 O2 P2 Ru'
_chemical_formula_weight 1144.44
_space_group_crystal_system monoclinic
_space_group_IT_number 13
_space_group_name_Hall '-P 2yac'
_space_group_name_H-M_alt 'P 1 2/n 1'
_symmetry_space_group_name_Hall '-P 2yac'
_symmetry_space_group_name_H-M 'P 1 2/n 1'
_atom_sites_solution_hydrogens geom
_audit_creation_method SHELXL-2014/7
_audit_update_record
;
2016-03-16 deposited with the CCDC.
2016-04-05 downloaded from the CCDC.
;
_cell_angle_alpha 90
_cell_angle_beta 108.3460(10)
_cell_angle_gamma 90
_cell_formula_units_Z 2
_cell_length_a 11.5750(4)
_cell_length_b 15.2217(5)
_cell_length_c 13.6668(5)
_cell_measurement_reflns_used 9821
_cell_measurement_temperature 293(2)
_cell_measurement_theta_max 26.35
_cell_measurement_theta_min 2.78
_cell_volume 2285.58(14)
_computing_cell_refinement 'Bruker SAINT'
_computing_data_collection 'Bruker APEX2'
_computing_data_reduction 'Bruker SAINT'
_computing_molecular_graphics 'Bruker SHELXTL'
_computing_publication_material 'Bruker SHELXTL'
_computing_structure_refinement 'SHELXL-2014 (Sheldrick, 2014)'
_computing_structure_solution 'SHELXS-97 (Sheldrick 2008)'
_diffrn_ambient_temperature 293(2)
_diffrn_measured_fraction_theta_full 0.995
_diffrn_measured_fraction_theta_max 0.994
_diffrn_measurement_device_type 'Bruker APEX-II CCD'
_diffrn_measurement_method '\f and \w scans'
_diffrn_radiation_type MoK\a
_diffrn_radiation_wavelength 0.71073
_diffrn_reflns_av_R_equivalents 0.0356
_diffrn_reflns_av_unetI/netI 0.0218
_diffrn_reflns_Laue_measured_fraction_full 0.995
_diffrn_reflns_Laue_measured_fraction_max 0.994
_diffrn_reflns_limit_h_max 14
_diffrn_reflns_limit_h_min -14
_diffrn_reflns_limit_k_max 19
_diffrn_reflns_limit_k_min -19
_diffrn_reflns_limit_l_max 17
_diffrn_reflns_limit_l_min -17
_diffrn_reflns_number 34019
_diffrn_reflns_point_group_measured_fraction_full 0.995
_diffrn_reflns_point_group_measured_fraction_max 0.994
_diffrn_reflns_theta_full 25.242
_diffrn_reflns_theta_max 26.374
_diffrn_reflns_theta_min 2.676
_diffrn_source Mo
_exptl_absorpt_coefficient_mu 3.192
_exptl_absorpt_correction_type multi-scan
_exptl_absorpt_process_details 'SADABS (Bruker AXS, 2008)'
_exptl_crystal_colour black
_exptl_crystal_density_diffrn 1.663
_exptl_crystal_description prism
_exptl_crystal_F_000 1134
_exptl_crystal_size_max 0.400
_exptl_crystal_size_mid 0.200
_exptl_crystal_size_min 0.150
_exptl_transmission_factor_max 0.743
_exptl_transmission_factor_min 0.524
_refine_diff_density_max 0.626
_refine_diff_density_min -0.802
_refine_diff_density_rms 0.079
_refine_ls_extinction_method none
_refine_ls_goodness_of_fit_ref 0.956
_refine_ls_hydrogen_treatment constr
_refine_ls_matrix_type full
_refine_ls_number_parameters 272
_refine_ls_number_reflns 4662
_refine_ls_number_restraints 0
_refine_ls_restrained_S_all 0.956
_refine_ls_R_factor_all 0.0402
_refine_ls_R_factor_gt 0.0311
_refine_ls_shift/su_max 0.001
_refine_ls_shift/su_mean 0.000
_refine_ls_structure_factor_coef Fsqd
_refine_ls_weighting_details 'w=1/[\s^2^(Fo^2^)+(0.1000P)^2^+0.2500P] where P=(Fo^2^+2Fc^2^)/3'
_refine_ls_weighting_scheme calc
_refine_ls_wR_factor_gt 0.1024
_refine_ls_wR_factor_ref 0.1197
_reflns_Friedel_coverage 0.000
_reflns_number_gt 3948
_reflns_number_total 4662
_reflns_threshold_expression 'I > 2\s(I)'
_cod_data_source_file c6dt00091f2.cif
_cod_data_source_block 5_Br3
_cod_depositor_comments 'Adding full bibliography for 7038948--7038953.cif.'
_cod_database_code 7038953
_shelx_shelxl_version_number 2014/7
_shelx_space_group_comment
;
The symmetry employed for this shelxl refinement is uniquely defined
by the following loop, which should always be used as a source of
symmetry information in preference to the above space-group names.
They are only intended as comments.
;
_shelx_estimated_absorpt_t_min 0.362
_shelx_estimated_absorpt_t_max 0.646

loop_
_space_group_symop_operation_xyz
'x, y, z'
'-x+1/2, y, -z+1/2'
'-x, -y, -z'
'x-1/2, -y, z-1/2'

loop_
_atom_site_label
_atom_site_type_symbol
_atom_site_fract_x
_atom_site_fract_y
_atom_site_fract_z
_atom_site_U_iso_or_equiv
_atom_site_adp_type
_atom_site_occupancy
_atom_site_site_symmetry_order
_atom_site_calc_flag
_atom_site_refinement_flags_posn
_atom_site_refinement_flags_adp
_atom_site_refinement_flags_occupancy
Br1 Br 0.7500 0.63884(3) 0.2500 0.04699(15) Uani 1 2 d S T P
Br2 Br 0.97480(4) 0.63955(2) 0.26574(3) 0.06479(15) Uani 1 1 d . . .
C2 C 0.2687(2) 0.33251(16) 0.30734(17) 0.0295(5) Uani 1 1 d . . .
C3 C 0.2880(2) 0.41347(16) 0.36301(18) 0.0330(5) Uani 1 1 d . . .
C4 C 0.3239(3) 0.41334(18) 0.4713(2) 0.0471(7) Uani 1 1 d . . .
H4 H 0.3361 0.3605 0.5073 0.057 Uiso 1 1 calc R U .
C5 C 0.3408(4) 0.4917(2) 0.5234(2) 0.0655(9) Uani 1 1 d . . .
H5 H 0.3650 0.4923 0.5951 0.079 Uiso 1 1 calc R U .
C6 C 0.3221(4) 0.5696(2) 0.4696(2) 0.0668(10) Uani 1 1 d . . .
H6 H 0.3332 0.6225 0.5053 0.080 Uiso 1 1 calc R U .
C7 C 0.2869(3) 0.57016(18) 0.3633(2) 0.0510(7) Uani 1 1 d . . .
H7 H 0.2748 0.6237 0.3286 0.061 Uiso 1 1 calc R U .
C8 C 0.2695(2) 0.49297(16) 0.30707(18) 0.0354(5) Uani 1 1 d . . .
C21 C 0.4975(2) 0.23757(16) 0.20022(18) 0.0338(5) Uani 1 1 d . . .
C22 C 0.4429(2) 0.23780(19) 0.09299(19) 0.0428(6) Uani 1 1 d . . .
H22 H 0.3957 0.1903 0.0607 0.051 Uiso 1 1 calc R U .
C23 C 0.4588(3) 0.3080(2) 0.0354(2) 0.0602(8) Uani 1 1 d . . .
H23 H 0.4233 0.3073 -0.0359 0.072 Uiso 1 1 calc R U .
C24 C 0.5262(4) 0.3788(3) 0.0819(3) 0.0809(12) Uani 1 1 d . . .
H24 H 0.5386 0.4252 0.0420 0.097 Uiso 1 1 calc R U .
C25 C 0.5754(4) 0.3819(3) 0.1862(4) 0.0881(14) Uani 1 1 d . . .
H25 H 0.6170 0.4319 0.2177 0.106 Uiso 1 1 calc R U .
C26 C 0.5638(3) 0.3107(2) 0.2461(3) 0.0621(9) Uani 1 1 d . . .
H26 H 0.6007 0.3121 0.3171 0.075 Uiso 1 1 calc R U .
C31 C 0.5715(2) 0.16351(15) 0.40500(18) 0.0308(5) Uani 1 1 d . . .
C32 C 0.6946(3) 0.1541(2) 0.4201(2) 0.0534(8) Uani 1 1 d . . .
H32 H 0.7212 0.1386 0.3649 0.064 Uiso 1 1 calc R U .
C33 C 0.7787(3) 0.1673(3) 0.5162(3) 0.0611(9) Uani 1 1 d . . .
H33 H 0.8614 0.1610 0.5254 0.073 Uiso 1 1 calc R U .
C34 C 0.7405(3) 0.1897(2) 0.5980(2) 0.0465(7) Uani 1 1 d . . .
H34 H 0.7971 0.1982 0.6628 0.056 Uiso 1 1 calc R U .
C35 C 0.6199(3) 0.19958(19) 0.58422(19) 0.0452(6) Uani 1 1 d . . .
H35 H 0.5945 0.2154 0.6399 0.054 Uiso 1 1 calc R U .
C36 C 0.5339(2) 0.18645(18) 0.48809(19) 0.0380(6) Uani 1 1 d . . .
H36 H 0.4514 0.1931 0.4797 0.046 Uiso 1 1 calc R U .
C41 C 0.5230(2) 0.04681(16) 0.23391(18) 0.0312(5) Uani 1 1 d . . .
C42 C 0.5213(3) -0.02987(18) 0.2885(3) 0.0512(7) Uani 1 1 d . . .
H42 H 0.4912 -0.0289 0.3440 0.061 Uiso 1 1 calc R U .
C43 C 0.5640(3) -0.10739(19) 0.2608(3) 0.0585(8) Uani 1 1 d . . .
H43 H 0.5638 -0.1582 0.2985 0.070 Uiso 1 1 calc R U .
C44 C 0.6070(3) -0.1099(2) 0.1778(3) 0.0521(8) Uani 1 1 d . . .
H44 H 0.6343 -0.1627 0.1586 0.062 Uiso 1 1 calc R U .
C45 C 0.6095(3) -0.0351(2) 0.1237(2) 0.0509(7) Uani 1 1 d . . .
H45 H 0.6395 -0.0369 0.0681 0.061 Uiso 1 1 calc R U .
C46 C 0.5676(2) 0.04369(18) 0.15106(19) 0.0398(6) Uani 1 1 d . . .
H46 H 0.5695 0.0944 0.1137 0.048 Uiso 1 1 calc R U .
Cl1 Cl 0.22107(5) 0.05255(4) 0.11679(5) 0.04054(18) Uani 1 1 d . . .
O1 O 0.28083(14) 0.25738(10) 0.34684(11) 0.0296(3) Uani 1 1 d . . .
P20 P 0.46632(6) 0.14706(4) 0.27525(5) 0.02509(16) Uani 1 1 d . . .
Ru1 Ru 0.2500 0.14994(2) 0.2500 0.02529(12) Uani 1 2 d S T P

loop_
_atom_site_aniso_label
_atom_site_aniso_U_11
_atom_site_aniso_U_22
_atom_site_aniso_U_33
_atom_site_aniso_U_23
_atom_site_aniso_U_13
_atom_site_aniso_U_12
Br1 0.0632(3) 0.0411(3) 0.0350(2) 0.000 0.0131(2) 0.000
Br2 0.0628(3) 0.0670(3) 0.0676(3) -0.01520(17) 0.0249(2) -0.00785(16)
C2 0.0290(11) 0.0322(12) 0.0262(12) 0.0007(9) 0.0071(9) 0.0000(9)
C3 0.0395(13) 0.0306(12) 0.0278(12) -0.0035(10) 0.0092(10) -0.0028(10)
C4 0.0710(19) 0.0362(14) 0.0294(13) 0.0011(11) 0.0091(12) -0.0035(13)
C5 0.116(3) 0.0451(17) 0.0296(14) -0.0081(13) 0.0149(16) -0.0041(18)
C6 0.114(3) 0.0394(16) 0.0385(16) -0.0121(13) 0.0126(17) -0.0051(17)
C7 0.078(2) 0.0273(13) 0.0428(15) -0.0042(11) 0.0125(14) -0.0018(13)
C8 0.0427(13) 0.0306(13) 0.0310(13) -0.0015(10) 0.0091(10) -0.0037(10)
C21 0.0376(12) 0.0335(12) 0.0325(12) 0.0016(10) 0.0142(10) -0.0001(10)
C22 0.0498(15) 0.0472(15) 0.0320(13) 0.0046(11) 0.0138(11) 0.0031(12)
C23 0.077(2) 0.062(2) 0.0445(17) 0.0231(15) 0.0234(15) 0.0100(17)
C24 0.111(3) 0.056(2) 0.085(3) 0.036(2) 0.045(2) -0.002(2)
C25 0.130(4) 0.0427(19) 0.089(3) 0.006(2) 0.031(3) -0.032(2)
C26 0.091(2) 0.0421(17) 0.0470(17) 0.0008(14) 0.0135(16) -0.0200(17)
C31 0.0323(12) 0.0322(12) 0.0256(11) 0.0007(9) 0.0058(9) 0.0016(9)
C32 0.0344(14) 0.087(2) 0.0356(15) -0.0140(14) 0.0060(11) 0.0105(14)
C33 0.0330(15) 0.096(3) 0.0467(18) -0.0118(17) 0.0010(13) 0.0085(15)
C34 0.0453(15) 0.0521(17) 0.0312(13) -0.0004(12) -0.0034(11) -0.0021(13)
C35 0.0538(16) 0.0539(17) 0.0275(12) -0.0041(12) 0.0120(11) -0.0067(13)
C36 0.0355(13) 0.0486(15) 0.0302(12) -0.0016(11) 0.0107(10) -0.0056(11)
C41 0.0266(11) 0.0310(12) 0.0356(12) -0.0038(10) 0.0091(9) 0.0005(9)
C42 0.0627(18) 0.0365(15) 0.0674(19) 0.0076(14) 0.0388(15) 0.0039(13)
C43 0.0602(19) 0.0300(14) 0.094(3) 0.0057(15) 0.0360(18) 0.0030(13)
C44 0.0424(15) 0.0409(16) 0.067(2) -0.0199(15) 0.0091(14) 0.0056(12)
C45 0.0500(16) 0.0595(18) 0.0422(15) -0.0122(14) 0.0131(12) 0.0123(14)
C46 0.0427(14) 0.0442(14) 0.0342(13) -0.0001(11) 0.0143(11) 0.0064(11)
Cl1 0.0407(3) 0.0373(3) 0.0418(3) -0.0146(3) 0.0104(3) -0.0004(2)
O1 0.0340(8) 0.0273(8) 0.0260(8) 0.0018(7) 0.0071(6) -0.0004(6)
P20 0.0266(3) 0.0263(3) 0.0220(3) 0.0005(2) 0.0070(2) 0.0009(2)
Ru1 0.02828(18) 0.02258(17) 0.02432(17) 0.000 0.00731(12) 0.000

loop_
_atom_type_symbol
_atom_type_description
_atom_type_scat_dispersion_real
_atom_type_scat_dispersion_imag
_atom_type_scat_source
C C 0.0033 0.0016 'International Tables Vol C Tables 4.2.6.8 and 6.1.1.4'
H H 0.0000 0.0000 'International Tables Vol C Tables 4.2.6.8 and 6.1.1.4'
O O 0.0106 0.0060 'International Tables Vol C Tables 4.2.6.8 and 6.1.1.4'
P P 0.1023 0.0942 'International Tables Vol C Tables 4.2.6.8 and 6.1.1.4'
Cl Cl 0.1484 0.1585 'International Tables Vol C Tables 4.2.6.8 and 6.1.1.4'
Br Br -0.2901 2.4595 'International Tables Vol C Tables 4.2.6.8 and 6.1.1.4'
Ru Ru -1.2594 0.8363 'International Tables Vol C Tables 4.2.6.8 and 6.1.1.4'

loop_
_geom_angle_atom_site_label_1
_geom_angle_atom_site_label_2
_geom_angle_atom_site_label_3
_geom_angle
_geom_angle_site_symmetry_1
_geom_angle_site_symmetry_3
Br2 Br1 Br2 179.51(2) 2_655 .
O1 C2 C3 125.5(2) . .
O1 C2 C2 114.17(12) . 2
C3 C2 C2 120.37(13) . 2
C4 C3 C8 121.1(2) . .
C4 C3 C2 120.3(2) . .
C8 C3 C2 118.7(2) . .
C5 C4 C3 119.5(2) . .
C5 C4 H4 120.3 . .
C3 C4 H4 120.3 . .
C4 C5 C6 119.9(3) . .
C4 C5 H5 120.0 . .
C6 C5 H5 120.0 . .
C5 C6 C7 120.9(3) . .
C5 C6 H6 119.6 . .
C7 C6 H6 119.6 . .
C6 C7 C8 121.5(3) . .
C6 C7 H7 119.3 . .
C8 C7 H7 119.3 . .
C7 C8 C3 117.2(2) . .
C7 C8 C8 121.85(16) . 2
C3 C8 C8 120.96(13) . 2
C26 C21 C22 118.3(2) . .
C26 C21 P20 122.2(2) . .
C22 C21 P20 119.13(19) . .
C23 C22 C21 120.2(3) . .
C23 C22 H22 119.9 . .
C21 C22 H22 119.9 . .
C24 C23 C22 120.5(3) . .
C24 C23 H23 119.7 . .
C22 C23 H23 119.7 . .
C25 C24 C23 120.3(3) . .
C25 C24 H24 119.8 . .
C23 C24 H24 119.8 . .
C24 C25 C26 120.3(3) . .
C24 C25 H25 119.9 . .
C26 C25 H25 119.9 . .
C21 C26 C25 120.2(3) . .
C21 C26 H26 119.9 . .
C25 C26 H26 119.9 . .
C32 C31 C36 118.7(2) . .
C32 C31 P20 118.17(19) . .
C36 C31 P20 123.12(18) . .
C33 C32 C31 120.8(3) . .
C33 C32 H32 119.6 . .
C31 C32 H32 119.6 . .
C34 C33 C32 120.1(3) . .
C34 C33 H33 120.0 . .
C32 C33 H33 120.0 . .
C35 C34 C33 119.8(2) . .
C35 C34 H34 120.1 . .
C33 C34 H34 120.1 . .
C34 C35 C36 121.0(2) . .
C34 C35 H35 119.5 . .
C36 C35 H35 119.5 . .
C31 C36 C35 119.7(2) . .
C31 C36 H36 120.2 . .
C35 C36 H36 120.2 . .
C46 C41 C42 118.8(2) . .
C46 C41 P20 123.10(19) . .
C42 C41 P20 118.08(19) . .
C43 C42 C41 120.4(3) . .
C43 C42 H42 119.8 . .
C41 C42 H42 119.8 . .
C44 C43 C42 120.3(3) . .
C44 C43 H43 119.8 . .
C42 C43 H43 119.8 . .
C45 C44 C43 120.0(3) . .
C45 C44 H44 120.0 . .
C43 C44 H44 120.0 . .
C44 C45 C46 120.4(3) . .
C44 C45 H45 119.8 . .
C46 C45 H45 119.8 . .
C41 C46 C45 120.1(3) . .
C41 C46 H46 120.0 . .
C45 C46 H46 120.0 . .
C2 O1 Ru1 118.27(14) . .
C41 P20 C21 107.76(11) . .
C41 P20 C31 102.78(11) . .
C21 P20 C31 104.70(11) . .
C41 P20 Ru1 115.42(7) . .
C21 P20 Ru1 106.61(8) . .
C31 P20 Ru1 118.70(8) . .
O1 Ru1 O1 75.12(8) 2 .
O1 Ru1 Cl1 167.43(5) 2 2
O1 Ru1 Cl1 92.91(4) . 2
O1 Ru1 Cl1 92.91(4) 2 .
O1 Ru1 Cl1 167.42(5) . .
Cl1 Ru1 Cl1 99.28(4) 2 .
O1 Ru1 P20 93.91(4) 2 .
O1 Ru1 P20 87.74(4) . .
Cl1 Ru1 P20 89.37(2) 2 .
Cl1 Ru1 P20 89.28(2) . .
O1 Ru1 P20 87.74(4) 2 2
O1 Ru1 P20 93.91(4) . 2
Cl1 Ru1 P20 89.28(2) 2 2
Cl1 Ru1 P20 89.37(2) . 2
P20 Ru1 P20 177.92(3) . 2

loop_
_geom_bond_atom_site_label_1
_geom_bond_atom_site_label_2
_geom_bond_distance
_geom_bond_site_symmetry_2
Br1 Br2 2.5426(4) 2_655
Br1 Br2 2.5426(4) .
C2 O1 1.253(3) .
C2 C3 1.428(3) .
C2 C2 1.489(5) 2
C3 C4 1.405(3) .
C3 C8 1.411(3) .
C4 C5 1.372(4) .
C4 H4 0.9300 .
C5 C6 1.375(4) .
C5 H5 0.9300 .
C6 C7 1.380(4) .
C6 H6 0.9300 .
C7 C8 1.384(4) .
C7 H7 0.9300 .
C8 C8 1.481(5) 2
C21 C26 1.385(4) .
C21 C22 1.401(4) .
C21 P20 1.820(2) .
C22 C23 1.374(4) .
C22 H22 0.9300 .
C23 C24 1.365(6) .
C23 H23 0.9300 .
C24 C25 1.360(6) .
C24 H24 0.9300 .
C25 C26 1.390(5) .
C25 H25 0.9300 .
C26 H26 0.9300 .
C31 C32 1.382(4) .
C31 C36 1.383(3) .
C31 P20 1.825(2) .
C32 C33 1.382(4) .
C32 H32 0.9300 .
C33 C34 1.368(4) .
C33 H33 0.9300 .
C34 C35 1.357(4) .
C34 H34 0.9300 .
C35 C36 1.391(4) .
C35 H35 0.9300 .
C36 H36 0.9300 .
C41 C46 1.385(3) .
C41 C42 1.389(4) .
C41 P20 1.820(2) .
C42 C43 1.377(4) .
C42 H42 0.9300 .
C43 C44 1.375(5) .
C43 H43 0.9300 .
C44 C45 1.363(5) .
C44 H44 0.9300 .
C45 C46 1.389(4) .
C45 H45 0.9300 .
C46 H46 0.9300 .
Cl1 Ru1 2.2893(6) .
O1 Ru1 2.0631(16) .
P20 Ru1 2.4180(6) .
Ru1 O1 2.0630(16) 2
Ru1 Cl1 2.2893(6) 2
Ru1 P20 2.4180(6) 2
